data_4122173
loop_
_publ_author_name
'Keane, Andrew J.'
'Yonke, Brendan L.'
'Hirotsu, Masakazu'
'Zavalij, Peter Y.'
'Sita, Lawrence R.'

_publ_section_title
;
 Fine-tuning the energy barrier for metal-mediated dinitrogen n\\tb n bond
 cleavage.
;
_journal_issue 28
_journal_name_full 'Journal of the American Chemical Society'
_journal_page_first 9906
_journal_page_last 9909
_journal_paper_doi 10.1021/ja505309j
_journal_volume 136
_journal_year 2014
_chemical_absolute_configuration ad
_chemical_formula_moiety 'C38 H70 N8 Ta2'
_chemical_formula_sum 'C38 H70 N8 Ta2'
_chemical_formula_weight 1000.92
_chemical_name_common cmpd_cis_3c
_chemical_name_systematic
;
cmpd_cis_3c
;
_space_group_crystal_system tetragonal
_space_group_IT_number 92
_space_group_name_Hall 'P 4abw 2nw'
_space_group_name_H-M_alt 'P 41 21 2'
_symmetry_cell_setting tetragonal
_symmetry_space_group_name_Hall 'P 4abw 2nw'
_symmetry_space_group_name_H-M 'P 41 21 2'
_atom_sites_solution_hydrogens difmap
_atom_sites_solution_primary direct
_atom_sites_solution_secondary difmap
_audit_creation_method 'SHELXL-2012 & ZCIF'
_cell_angle_alpha 90
_cell_angle_beta 90
_cell_angle_gamma 90
_cell_formula_units_Z 4
_cell_length_a 11.3498(6)
_cell_length_b 11.3498(6)
_cell_length_c 31.8364(17)
_cell_measurement_reflns_used 34213
_cell_measurement_temperature 150(2)
_cell_measurement_theta_max 31.8
_cell_measurement_theta_min 2.2
_cell_volume 4101.1(4)
_computing_cell_refinement Apex2
_computing_data_collection 'Apex2 (Bruker, 2010)'
_computing_data_reduction 'Apex2, Saint'
_computing_molecular_graphics 'XSHEL (Bruker, 2004)'
_computing_publication_material 'Apex2, SHELXL-2012'
_computing_structure_refinement 'ShelXL-2012 (Sheldrick, 2012)'
_computing_structure_solution 'ShelXS-97 (Sheldrick, 2008)'
_diffrn_ambient_temperature 150(2)
_diffrn_detector 'CCD area detector'
_diffrn_detector_area_resol_mean 8.333
_diffrn_measured_fraction_theta_full 1.000
_diffrn_measured_fraction_theta_max 1.000
_diffrn_measurement_device_type 'Bruker Smart Apex II diffractometer'
_diffrn_measurement_method '\f and \w scans'
_diffrn_measurement_specimen_support 'MiTeGen loop'
_diffrn_orient_matrix_type standard
_diffrn_orient_matrix_UB_11 0.0579710
_diffrn_orient_matrix_UB_12 0.0608720
_diffrn_orient_matrix_UB_13 0.0094184
_diffrn_orient_matrix_UB_21 -0.0580562
_diffrn_orient_matrix_UB_22 0.0635051
_diffrn_orient_matrix_UB_23 -0.0067351
_diffrn_orient_matrix_UB_31 -0.0321015
_diffrn_orient_matrix_UB_32 -0.0049825
_diffrn_orient_matrix_UB_33 0.0291976
_diffrn_radiation_monochromator graphite
_diffrn_radiation_type MoK\a
_diffrn_radiation_wavelength 0.71073
_diffrn_reflns_av_R_equivalents 0.0268
_diffrn_reflns_av_unetI/netI 0.0133
_diffrn_reflns_Laue_measured_fraction_full 1.000
_diffrn_reflns_Laue_measured_fraction_max 1.000
_diffrn_reflns_limit_h_max 15
_diffrn_reflns_limit_h_min -15
_diffrn_reflns_limit_k_max 15
_diffrn_reflns_limit_k_min -15
_diffrn_reflns_limit_l_max 44
_diffrn_reflns_limit_l_min -44
_diffrn_reflns_number 54593
_diffrn_reflns_point_group_measured_fraction_full 1.000
_diffrn_reflns_point_group_measured_fraction_max 1.000
_diffrn_reflns_theta_full 26.000
_diffrn_reflns_theta_max 29.999
_diffrn_reflns_theta_min 1.905
_diffrn_source 'sealed tube'
_exptl_absorpt_coefficient_mu 5.368
_exptl_absorpt_correction_T_max 0.211
_exptl_absorpt_correction_T_min 0.144
_exptl_absorpt_correction_type multi-scan
_exptl_absorpt_process_details 'SADABS (Sheldrick, 2008)'
_exptl_crystal_colour yellow
_exptl_crystal_density_diffrn 1.621
_exptl_crystal_density_method 'not measured'
_exptl_crystal_description prism
_exptl_crystal_F_000 2000
_exptl_crystal_size_max 0.34
_exptl_crystal_size_mid 0.29
_exptl_crystal_size_min 0.29
_refine_diff_density_max 0.720
_refine_diff_density_min -0.443
_refine_diff_density_rms 0.062
_refine_ls_abs_structure_details
;
 Flack x determined using 2432 quotients [(I+)-(I-)]/[(I+)+(I-)]
 (Parsons and Flack (2004), Acta Cryst. A60, s61).
;
_refine_ls_abs_structure_Flack -0.013(3)
_refine_ls_extinction_coef 0.00031(2)
_refine_ls_extinction_expression Fc^*^=kFc[1+0.001xFc^2^\l^3^/sin(2\q)]^-1/4^
_refine_ls_extinction_method SHELXL
_refine_ls_goodness_of_fit_ref 1.000
_refine_ls_hydrogen_treatment refU
_refine_ls_matrix_type full
_refine_ls_number_parameters 243
_refine_ls_number_reflns 5986
_refine_ls_number_restraints 0
_refine_ls_restrained_S_all 1.000
_refine_ls_R_factor_all 0.0145
_refine_ls_R_factor_gt 0.0139
_refine_ls_shift/su_max 0.003
_refine_ls_shift/su_mean 0.000
_refine_ls_structure_factor_coef Fsqd
_refine_ls_weighting_details
;
 w=1/[\s^2^(Fo^2^)+(0.0100P)^2^+4.7100P]
 where P=(Fo^2^+2Fc^2^)/3
;
_refine_ls_weighting_scheme calc
_refine_ls_wR_factor_gt 0.0312
_refine_ls_wR_factor_ref 0.0314
_reflns_Friedel_coverage 0.710
_reflns_Friedel_fraction_full 1.000
_reflns_Friedel_fraction_max 1.000
_reflns_number_gt 5882
_reflns_number_total 5986
_reflns_threshold_expression 'I > 2\s(I)'
_cod_data_source_file ja505309j_si_002.cif
_cod_data_source_block cmpd_cis_3c
_cod_depositor_comments
;
The following automatic conversions were performed:

'_symmetry_cell_setting' value 'Tetragonal' changed to 'tetragonal'
according to
/usr/data/users/saulius/crontab/automatic-downloads/rss-feeds/ACS/lib/dictionaries/cif_core.dic
dictionary named 'cif_core.dic' version 2.4.2 from 2011-04-26.

Automatic conversion script
Id: cif_fix_values 2281 2013-09-26 08:29:07Z andrius 

 Adding full bibliography for 4122168--4122182.cif.
;
_cod_original_cell_volume 4101.1(5)
_cod_original_sg_symbol_H-M P41212
_cod_database_code 4122173
_shelx_space_group_comment
;
The symmetry employed for this shelxl refinement is uniquely defined
by the following loop, which should always be used as a source of
symmetry information in preference to the above space-group names.
They are only intended as comments.
;
_shelx_estimated_absorpt_t_min 0.263
_shelx_estimated_absorpt_t_max 0.305

loop_
_space_group_symop_operation_xyz
'x, y, z'
'-x, -y, z+1/2'
'-y+1/2, x+1/2, z+1/4'
'y+1/2, -x+1/2, z+3/4'
'-x+1/2, y+1/2, -z+1/4'
'x+1/2, -y+1/2, -z+3/4'
'y, x, -z'
'-y, -x, -z+1/2'

loop_
_atom_site_label
_atom_site_type_symbol
_atom_site_fract_x
_atom_site_fract_y
_atom_site_fract_z
_atom_site_U_iso_or_equiv
_atom_site_adp_type
_atom_site_occupancy
_atom_site_site_symmetry_order
_atom_site_calc_flag
_atom_site_refinement_flags_posn
_atom_site_refinement_flags_occupancy
Ta1 Ta 0.56927(2) 0.47287(2) 0.46311(2) 0.01588(3) Uani 1 1 d . .
N1 N 0.5833(2) 0.4478(2) 0.52155(7) 0.0179(4) Uani 1 1 d . .
C10 C 0.7971(3) 0.5452(3) 0.45156(9) 0.0239(7) Uani 1 1 d . .
N11 N 0.9041(2) 0.6076(3) 0.45058(10) 0.0339(7) Uani 1 1 d . .
C11 C 1.0054(3) 0.5620(5) 0.42877(16) 0.0549(13) Uani 1 1 d . .
H11A H 1.0563 0.5201 0.4487 0.061(9) Uiso 1 1 calc R .
H11B H 1.0494 0.6272 0.4161 0.061(9) Uiso 1 1 calc R .
H11C H 0.9796 0.5075 0.4067 0.061(9) Uiso 1 1 calc R .
C12 C 0.9278(4) 0.7000(4) 0.48047(13) 0.0488(11) Uani 1 1 d . .
H12A H 0.8555 0.7190 0.4959 0.062(9) Uiso 1 1 calc R .
H12B H 0.9558 0.7703 0.4656 0.062(9) Uiso 1 1 calc R .
H12C H 0.9884 0.6736 0.5003 0.062(9) Uiso 1 1 calc R .
N12 N 0.6946(2) 0.6036(2) 0.44457(8) 0.0208(5) Uani 1 1 d . .
C13 C 0.6975(3) 0.7196(3) 0.42356(10) 0.0230(6) Uani 1 1 d . .
H13 H 0.7588 0.7684 0.4379 0.023(9) Uiso 1 1 calc R .
C14 C 0.5799(3) 0.7830(3) 0.42835(10) 0.0256(6) Uani 1 1 d . .
H14A H 0.5187 0.7394 0.4132 0.037(6) Uiso 1 1 calc R .
H14B H 0.5863 0.8627 0.4168 0.037(6) Uiso 1 1 calc R .
H14C H 0.5591 0.7876 0.4582 0.037(6) Uiso 1 1 calc R .
N13 N 0.7840(2) 0.4329(2) 0.45934(8) 0.0225(5) Uani 1 1 d . .
C15 C 0.7326(3) 0.7094(3) 0.37725(10) 0.0293(7) Uani 1 1 d . .
H15A H 0.8087 0.6690 0.3751 0.036(6) Uiso 1 1 calc R .
H15B H 0.7391 0.7883 0.3650 0.036(6) Uiso 1 1 calc R .
H15C H 0.6725 0.6643 0.3621 0.036(6) Uiso 1 1 calc R .
C16 C 0.8797(3) 0.3683(3) 0.48107(11) 0.0293(7) Uani 1 1 d . .
H16 H 0.9373 0.4277 0.4919 0.027(9) Uiso 1 1 calc R .
C17 C 0.8316(3) 0.2995(3) 0.51875(11) 0.0333(8) Uani 1 1 d . .
H17A H 0.7901 0.3535 0.5377 0.040(7) Uiso 1 1 calc R .
H17B H 0.8970 0.2623 0.5338 0.040(7) Uiso 1 1 calc R .
H17C H 0.7769 0.2387 0.5089 0.040(7) Uiso 1 1 calc R .
C18 C 0.9469(4) 0.2833(4) 0.45205(13) 0.0425(10) Uani 1 1 d . .
H18A H 0.8971 0.2149 0.4458 0.051(8) Uiso 1 1 calc R .
H18B H 1.0192 0.2570 0.4660 0.051(8) Uiso 1 1 calc R .
H18C H 0.9670 0.3237 0.4258 0.051(8) Uiso 1 1 calc R .
C20 C 0.5890(3) 0.3721(3) 0.38952(8) 0.0225(6) Uani 1 1 d . .
C21 C 0.4842(3) 0.4385(3) 0.38684(8) 0.0224(5) Uani 1 1 d . .
C22 C 0.4027(3) 0.3950(3) 0.41679(9) 0.0230(6) Uani 1 1 d . .
C23 C 0.4582(3) 0.2993(3) 0.43853(9) 0.0229(6) Uani 1 1 d . .
C24 C 0.5729(3) 0.2850(3) 0.42110(9) 0.0239(6) Uani 1 1 d . .
C25 C 0.6953(3) 0.3834(3) 0.36172(10) 0.0329(8) Uani 1 1 d . .
H25A H 0.6702 0.3857 0.3323 0.042(11) Uiso 0.65(5) 1 calc R P
H25B H 0.7473 0.3156 0.3661 0.042(11) Uiso 0.65(5) 1 calc R P
H25C H 0.7376 0.4561 0.3686 0.042(11) Uiso 0.65(5) 1 calc R P
H25D H 0.7665 0.3859 0.3791 0.042(11) Uiso 0.35(5) 1 calc R P
H25E H 0.6894 0.4560 0.3452 0.042(11) Uiso 0.35(5) 1 calc R P
H25F H 0.6992 0.3155 0.3427 0.042(11) Uiso 0.35(5) 1 calc R P
C26 C 0.4563(3) 0.5329(3) 0.35501(10) 0.0319(7) Uani 1 1 d . .
H26A H 0.5246 0.5449 0.3366 0.055(8) Uiso 1 1 calc R .
H26B H 0.4379 0.6067 0.3696 0.055(8) Uiso 1 1 calc R .
H26C H 0.3884 0.5085 0.3381 0.055(8) Uiso 1 1 calc R .
C27 C 0.2802(3) 0.4405(3) 0.42231(11) 0.0295(7) Uani 1 1 d . .
H27A H 0.2821 0.5126 0.4393 0.047(8) Uiso 1 1 calc R .
H27B H 0.2322 0.3809 0.4365 0.047(8) Uiso 1 1 calc R .
H27C H 0.2460 0.4580 0.3947 0.047(8) Uiso 1 1 calc R .
C28 C 0.4023(3) 0.2095(3) 0.46695(11) 0.0332(8) Uani 1 1 d . .
H28A H 0.3950 0.1344 0.4520 0.047(8) Uiso 1 1 calc R .
H28B H 0.3240 0.2370 0.4754 0.047(8) Uiso 1 1 calc R .
H28C H 0.4516 0.1987 0.4919 0.047(8) Uiso 1 1 calc R .
C29 C 0.6509(4) 0.1812(3) 0.42972(12) 0.0353(8) Uani 1 1 d . .
H29A H 0.6603 0.1715 0.4601 0.051(8) Uiso 1 1 calc R .
H29B H 0.7282 0.1942 0.4168 0.051(8) Uiso 1 1 calc R .
H29C H 0.6151 0.1100 0.4179 0.051(8) Uiso 1 1 calc R .

loop_
_atom_site_aniso_label
_atom_site_aniso_U_11
_atom_site_aniso_U_22
_atom_site_aniso_U_33
_atom_site_aniso_U_23
_atom_site_aniso_U_13
_atom_site_aniso_U_12
Ta1 0.01694(5) 0.01615(5) 0.01454(4) -0.00105(4) 0.00160(4) 0.00090(4)
N1 0.0183(11) 0.0204(12) 0.0151(9) 0.0016(8) 0.0017(8) 0.0029(8)
C10 0.0170(13) 0.0347(19) 0.0200(13) 0.0058(11) 0.0033(10) 0.0014(12)
N11 0.0171(13) 0.0427(17) 0.0419(17) 0.0151(13) 0.0038(11) -0.0017(12)
C11 0.0236(19) 0.075(3) 0.066(3) 0.030(3) 0.0167(18) 0.006(2)
C12 0.032(2) 0.068(3) 0.046(2) 0.018(2) -0.0145(18) -0.020(2)
N12 0.0171(12) 0.0233(13) 0.0218(11) 0.0057(9) 0.0027(9) 0.0006(9)
C13 0.0226(15) 0.0241(15) 0.0221(13) 0.0055(11) -0.0009(11) -0.0025(11)
C14 0.0297(16) 0.0212(14) 0.0260(15) 0.0041(11) -0.0024(13) 0.0020(13)
N13 0.0220(11) 0.0291(12) 0.0164(11) 0.0037(11) 0.0035(9) 0.0066(10)
C15 0.0306(17) 0.0353(18) 0.0221(14) 0.0091(13) 0.0022(12) 0.0002(14)
C16 0.0239(16) 0.0347(18) 0.0293(16) 0.0039(14) -0.0016(13) 0.0105(14)
C17 0.040(2) 0.0316(18) 0.0285(16) 0.0089(14) -0.0004(14) 0.0118(16)
C18 0.034(2) 0.050(2) 0.044(2) 0.0017(17) 0.0062(16) 0.0199(17)
C20 0.0293(17) 0.0241(14) 0.0141(11) -0.0052(10) 0.0036(11) 0.0032(11)
C21 0.0268(14) 0.0204(13) 0.0201(11) -0.0045(10) -0.0030(10) 0.0016(11)
C22 0.0240(15) 0.0231(14) 0.0218(13) -0.0054(11) -0.0026(10) -0.0010(11)
C23 0.0286(17) 0.0199(13) 0.0202(13) -0.0040(10) -0.0011(11) -0.0037(11)
C24 0.0321(16) 0.0197(13) 0.0200(13) -0.0050(10) -0.0001(12) 0.0043(13)
C25 0.039(2) 0.0363(19) 0.0230(14) -0.0039(13) 0.0115(14) 0.0042(15)
C26 0.0402(19) 0.0292(15) 0.0262(14) 0.0014(12) -0.0077(12) 0.0013(14)
C27 0.0222(14) 0.0353(18) 0.0309(16) -0.0102(14) -0.0043(12) 0.0007(13)
C28 0.043(2) 0.0283(16) 0.0287(17) 0.0012(14) -0.0005(15) -0.0116(14)
C29 0.044(2) 0.0246(17) 0.0372(19) -0.0038(14) -0.0021(16) 0.0101(15)

loop_
_atom_type_symbol
_atom_type_description
_atom_type_scat_dispersion_real
_atom_type_scat_dispersion_imag
_atom_type_scat_source
C C 0.0033 0.0016 'International Tables Vol C Tables 4.2.6.8 and 6.1.1.4'
H H 0.0000 0.0000 'International Tables Vol C Tables 4.2.6.8 and 6.1.1.4'
N N 0.0061 0.0033 'International Tables Vol C Tables 4.2.6.8 and 6.1.1.4'
Ta Ta -0.7052 6.5227 'International Tables Vol C Tables 4.2.6.8 and 6.1.1.4'

loop_
_geom_angle_atom_site_label_1
_geom_angle_atom_site_label_2
_geom_angle_atom_site_label_3
_geom_angle
_geom_angle_site_symmetry_1
_geom_angle_site_symmetry_3
N1 Ta1 N1 84.75(10) . 7_556
N1 Ta1 N12 108.69(10) . .
N1 Ta1 N12 95.42(11) 7_556 .
N1 Ta1 C23 103.60(10) . .
N1 Ta1 C23 103.55(11) 7_556 .
N12 Ta1 C23 143.78(10) . .
N1 Ta1 N13 86.41(9) . .
N1 Ta1 N13 146.54(10) 7_556 .
N12 Ta1 N13 57.37(10) . .
C23 Ta1 N13 109.90(10) . .
N1 Ta1 C24 113.23(10) . .
N1 Ta1 C24 134.22(11) 7_556 .
N12 Ta1 C24 115.49(11) . .
C23 Ta1 C24 33.19(11) . .
N13 Ta1 C24 78.66(11) . .
N1 Ta1 C22 125.35(10) . .
N1 Ta1 C22 80.90(10) 7_556 .
N12 Ta1 C22 124.94(10) . .
C23 Ta1 C22 33.12(10) . .
N13 Ta1 C22 129.43(9) . .
C24 Ta1 C22 54.00(11) . .
N1 Ta1 C20 143.98(10) . .
N1 Ta1 C20 124.94(9) 7_556 .
N12 Ta1 C20 89.95(10) . .
C23 Ta1 C20 53.89(10) . .
N13 Ta1 C20 78.03(9) . .
C24 Ta1 C20 32.08(10) . .
C22 Ta1 C20 52.81(10) . .
N1 Ta1 C21 156.03(10) . .
N1 Ta1 C21 93.87(9) 7_556 .
N12 Ta1 C21 95.27(9) . .
C23 Ta1 C21 53.40(9) . .
N13 Ta1 C21 106.70(9) . .
C24 Ta1 C21 52.59(10) . .
C22 Ta1 C21 31.59(9) . .
C20 Ta1 C21 31.13(9) . .
Ta1 N1 Ta1 95.00(10) . 7_556
N13 C10 N12 114.2(3) . .
N13 C10 N11 126.4(3) . .
N12 C10 N11 119.4(3) . .
C10 N11 C11 121.3(4) . .
C10 N11 C12 120.9(3) . .
C11 N11 C12 115.5(4) . .
N11 C11 H11A 109.5 . .
N11 C11 H11B 109.5 . .
H11A C11 H11B 109.5 . .
N11 C11 H11C 109.5 . .
H11A C11 H11C 109.5 . .
H11B C11 H11C 109.5 . .
N11 C12 H12A 109.5 . .
N11 C12 H12B 109.5 . .
H12A C12 H12B 109.5 . .
N11 C12 H12C 109.5 . .
H12A C12 H12C 109.5 . .
H12B C12 H12C 109.5 . .
C10 N12 C13 119.3(2) . .
C10 N12 Ta1 100.73(19) . .
C13 N12 Ta1 139.3(2) . .
N12 C13 C14 110.8(2) . .
N12 C13 C15 112.0(3) . .
C14 C13 C15 111.1(3) . .
N12 C13 H13 107.6 . .
C14 C13 H13 107.6 . .
C15 C13 H13 107.6 . .
C13 C14 H14A 109.5 . .
C13 C14 H14B 109.5 . .
H14A C14 H14B 109.5 . .
C13 C14 H14C 109.5 . .
H14A C14 H14C 109.5 . .
H14B C14 H14C 109.5 . .
C10 N13 C16 119.1(3) . .
C10 N13 Ta1 86.71(18) . .
C16 N13 Ta1 142.0(2) . .
C13 C15 H15A 109.5 . .
C13 C15 H15B 109.5 . .
H15A C15 H15B 109.5 . .
C13 C15 H15C 109.5 . .
H15A C15 H15C 109.5 . .
H15B C15 H15C 109.5 . .
N13 C16 C17 110.9(3) . .
N13 C16 C18 113.1(3) . .
C17 C16 C18 109.1(3) . .
N13 C16 H16 107.9 . .
C17 C16 H16 107.9 . .
C18 C16 H16 107.9 . .
C16 C17 H17A 109.5 . .
C16 C17 H17B 109.5 . .
H17A C17 H17B 109.5 . .
C16 C17 H17C 109.5 . .
H17A C17 H17C 109.5 . .
H17B C17 H17C 109.5 . .
C16 C18 H18A 109.5 . .
C16 C18 H18B 109.5 . .
H18A C18 H18B 109.5 . .
C16 C18 H18C 109.5 . .
H18A C18 H18C 109.5 . .
H18B C18 H18C 109.5 . .
C21 C20 C24 107.8(3) . .
C21 C20 C25 126.6(3) . .
C24 C20 C25 125.4(3) . .
C21 C20 Ta1 75.43(15) . .
C24 C20 Ta1 70.10(15) . .
C25 C20 Ta1 124.0(2) . .
C20 C21 C22 108.9(3) . .
C20 C21 C26 126.6(3) . .
C22 C21 C26 124.3(3) . .
C20 C21 Ta1 73.44(16) . .
C22 C21 Ta1 70.84(16) . .
C26 C21 Ta1 126.10(19) . .
C21 C22 C23 107.6(3) . .
C21 C22 C27 124.5(3) . .
C23 C22 C27 127.9(3) . .
C21 C22 Ta1 77.57(17) . .
C23 C22 Ta1 70.04(16) . .
C27 C22 Ta1 120.1(2) . .
C24 C23 C22 107.4(3) . .
C24 C23 C28 122.9(3) . .
C22 C23 C28 128.2(3) . .
C24 C23 Ta1 75.34(17) . .
C22 C23 Ta1 76.84(17) . .
C28 C23 Ta1 124.5(2) . .
C20 C24 C23 108.4(3) . .
C20 C24 C29 126.8(3) . .
C23 C24 C29 123.9(3) . .
C20 C24 Ta1 77.82(17) . .
C23 C24 Ta1 71.47(16) . .
C29 C24 Ta1 125.3(2) . .
C20 C25 H25A 109.5 . .
C20 C25 H25B 109.5 . .
H25A C25 H25B 109.5 . .
C20 C25 H25C 109.5 . .
H25A C25 H25C 109.5 . .
H25B C25 H25C 109.5 . .
C20 C25 H25D 109.5 . .
H25A C25 H25D 141.1 . .
H25B C25 H25D 56.3 . .
H25C C25 H25D 56.3 . .
C20 C25 H25E 109.5 . .
H25A C25 H25E 56.3 . .
H25B C25 H25E 141.1 . .
H25C C25 H25E 56.3 . .
H25D C25 H25E 109.5 . .
C20 C25 H25F 109.5 . .
H25A C25 H25F 56.3 . .
H25B C25 H25F 56.3 . .
H25C C25 H25F 141.1 . .
H25D C25 H25F 109.5 . .
H25E C25 H25F 109.5 . .
C21 C26 H26A 109.5 . .
C21 C26 H26B 109.5 . .
H26A C26 H26B 109.5 . .
C21 C26 H26C 109.5 . .
H26A C26 H26C 109.5 . .
H26B C26 H26C 109.5 . .
C22 C27 H27A 109.5 . .
C22 C27 H27B 109.5 . .
H27A C27 H27B 109.5 . .
C22 C27 H27C 109.5 . .
H27A C27 H27C 109.5 . .
H27B C27 H27C 109.5 . .
C23 C28 H28A 109.5 . .
C23 C28 H28B 109.5 . .
H28A C28 H28B 109.5 . .
C23 C28 H28C 109.5 . .
H28A C28 H28C 109.5 . .
H28B C28 H28C 109.5 . .
C24 C29 H29A 109.5 . .
C24 C29 H29B 109.5 . .
H29A C29 H29B 109.5 . .
C24 C29 H29C 109.5 . .
H29A C29 H29C 109.5 . .
H29B C29 H29C 109.5 . .

loop_
_geom_bond_atom_site_label_1
_geom_bond_atom_site_label_2
_geom_bond_distance
_geom_bond_site_symmetry_2
Ta1 N1 1.889(2) .
Ta1 N1 1.926(2) 7_556
Ta1 N12 2.138(2) .
Ta1 C23 2.467(3) .
Ta1 N13 2.482(2) .
Ta1 C24 2.517(3) .
Ta1 C22 2.555(3) .
Ta1 C20 2.616(3) .
Ta1 C21 2.642(3) .
N1 Ta1 1.926(2) 7_556
C10 N13 1.308(4) .
C10 N12 1.358(4) .
C10 N11 1.406(4) .
N11 C11 1.440(5) .
N11 C12 1.441(6) .
C11 H11A 0.9800 .
C11 H11B 0.9800 .
C11 H11C 0.9800 .
C12 H12A 0.9800 .
C12 H12B 0.9800 .
C12 H12C 0.9800 .
N12 C13 1.477(4) .
C13 C14 1.524(5) .
C13 C15 1.531(4) .
C13 H13 1.0000 .
C14 H14A 0.9800 .
C14 H14B 0.9800 .
C14 H14C 0.9800 .
N13 C16 1.482(4) .
C15 H15A 0.9800 .
C15 H15B 0.9800 .
C15 H15C 0.9800 .
C16 C17 1.532(5) .
C16 C18 1.538(5) .
C16 H16 1.0000 .
C17 H17A 0.9800 .
C17 H17B 0.9800 .
C17 H17C 0.9800 .
C18 H18A 0.9800 .
C18 H18B 0.9800 .
C18 H18C 0.9800 .
C20 C21 1.411(4) .
C20 C24 1.422(4) .
C20 C25 1.501(4) .
C21 C22 1.417(4) .
C21 C26 1.508(4) .
C22 C23 1.434(4) .
C22 C27 1.494(4) .
C23 C24 1.424(5) .
C23 C28 1.503(4) .
C24 C29 1.500(5) .
C25 H25A 0.9800 .
C25 H25B 0.9800 .
C25 H25C 0.9800 .
C25 H25D 0.9800 .
C25 H25E 0.9800 .
C25 H25F 0.9800 .
C26 H26A 0.9800 .
C26 H26B 0.9800 .
C26 H26C 0.9800 .
C27 H27A 0.9800 .
C27 H27B 0.9800 .
C27 H27C 0.9800 .
C28 H28A 0.9800 .
C28 H28B 0.9800 .
C28 H28C 0.9800 .
C29 H29A 0.9800 .
C29 H29B 0.9800 .
C29 H29C 0.9800 .

loop_
_geom_torsion_atom_site_label_1
_geom_torsion_atom_site_label_2
_geom_torsion_atom_site_label_3
_geom_torsion_atom_site_label_4
_geom_torsion
_geom_torsion_site_symmetry_1
_geom_torsion_site_symmetry_4
N1 Ta1 N1 Ta1 -5.30(15) 7_556 7_556
N12 Ta1 N1 Ta1 88.66(11) . 7_556
C23 Ta1 N1 Ta1 -108.00(11) . 7_556
N13 Ta1 N1 Ta1 142.38(11) . 7_556
C24 Ta1 N1 Ta1 -141.58(11) . 7_556
C22 Ta1 N1 Ta1 -80.25(13) . 7_556
C20 Ta1 N1 Ta1 -153.71(13) . 7_556
C21 Ta1 N1 Ta1 -93.0(2) . 7_556
N13 C10 N11 C11 46.1(5) . .
N12 C10 N11 C11 -135.0(3) . .
N13 C10 N11 C12 -115.8(4) . .
N12 C10 N11 C12 63.1(4) . .
N13 C10 N12 C13 -162.1(3) . .
N11 C10 N12 C13 18.8(4) . .
N13 C10 N12 Ta1 10.6(3) . .
N11 C10 N12 Ta1 -168.4(2) . .
C10 N12 C13 C14 -166.0(3) . .
Ta1 N12 C13 C14 25.0(4) . .
C10 N12 C13 C15 69.3(4) . .
Ta1 N12 C13 C15 -99.7(3) . .
N12 C10 N13 C16 -159.6(3) . .
N11 C10 N13 C16 19.3(5) . .
N12 C10 N13 Ta1 -9.0(2) . .
N11 C10 N13 Ta1 170.0(3) . .
C10 N13 C16 C17 128.9(3) . .
Ta1 N13 C16 C17 1.6(5) . .
C10 N13 C16 C18 -108.2(4) . .
Ta1 N13 C16 C18 124.5(3) . .
C24 C20 C21 C22 0.7(3) . .
C25 C20 C21 C22 175.8(3) . .
Ta1 C20 C21 C22 -62.4(2) . .
C24 C20 C21 C26 -173.9(3) . .
C25 C20 C21 C26 1.2(5) . .
Ta1 C20 C21 C26 123.0(3) . .
C24 C20 C21 Ta1 63.1(2) . .
C25 C20 C21 Ta1 -121.8(3) . .
C20 C21 C22 C23 -0.1(3) . .
C26 C21 C22 C23 174.7(3) . .
Ta1 C21 C22 C23 -64.11(19) . .
C20 C21 C22 C27 -177.9(3) . .
C26 C21 C22 C27 -3.1(5) . .
Ta1 C21 C22 C27 118.1(3) . .
C20 C21 C22 Ta1 64.1(2) . .
C26 C21 C22 Ta1 -121.2(3) . .
C21 C22 C23 C24 -0.6(3) . .
C27 C22 C23 C24 177.1(3) . .
Ta1 C22 C23 C24 -69.8(2) . .
C21 C22 C23 C28 -167.0(3) . .
C27 C22 C23 C28 10.7(5) . .
Ta1 C22 C23 C28 123.8(3) . .
C21 C22 C23 Ta1 69.2(2) . .
C27 C22 C23 Ta1 -113.1(3) . .
C21 C20 C24 C23 -1.1(3) . .
C25 C20 C24 C23 -176.2(3) . .
Ta1 C20 C24 C23 65.5(2) . .
C21 C20 C24 C29 168.1(3) . .
C25 C20 C24 C29 -7.0(5) . .
Ta1 C20 C24 C29 -125.3(4) . .
C21 C20 C24 Ta1 -66.6(2) . .
C25 C20 C24 Ta1 118.2(3) . .
C22 C23 C24 C20 1.0(3) . .
C28 C23 C24 C20 168.4(3) . .
Ta1 C23 C24 C20 -69.8(2) . .
C22 C23 C24 C29 -168.6(3) . .
C28 C23 C24 C29 -1.2(5) . .
Ta1 C23 C24 C29 120.6(3) . .
C22 C23 C24 Ta1 70.8(2) . .
C28 C23 C24 Ta1 -121.9(3) . .
